data_4505755
loop_
_publ_author_name
'Li, Jian-Rong'
'Zhang, Ruo-Hua'
'Bu, Xian-He'

_publ_section_title
;
 Structural Diversities of Silver(I) Coordination Compounds with Flexible
 Dithioether Ligands Based upon Changing the Ligand Spacers
;
_journal_issue 5
_journal_name_full 'Crystal Growth &amp; Design'
_journal_page_first 829
_journal_paper_doi 10.1021/cg034092q
_journal_volume 3
_journal_year 2003
_chemical_formula_sum 'C9 H20 Ag Cl O4 S2'
_chemical_formula_weight 399.69
_chemical_name_common Ag(btsm)(ClO4)
_chemical_name_systematic
; 
 ? 
;
_space_group_IT_number 14
_symmetry_cell_setting monoclinic
_symmetry_space_group_name_Hall '-P 2ybc'
_symmetry_space_group_name_H-M 'P 1 21/c 1'
_atom_sites_solution_hydrogens geom
_atom_sites_solution_primary direct
_atom_sites_solution_secondary difmap
_audit_creation_method SHELXL-97
_cell_angle_alpha 90.00
_cell_angle_beta 96.903(10)
_cell_angle_gamma 90.00
_cell_formula_units_Z 4
_cell_length_a 8.774(5)
_cell_length_b 17.261(10)
_cell_length_c 10.025(5)
_cell_measurement_reflns_used 514
_cell_measurement_temperature 293(2)
_cell_measurement_theta_max 19.72
_cell_measurement_theta_min 2.34
_cell_volume 1507.3(14)
_computing_cell_refinement 'Bruker SMART'
_computing_data_collection 'Bruker SMART'
_computing_data_reduction 'Bruker SAINT'
_computing_molecular_graphics 'Bruker SHELXTL'
_computing_publication_material 'Bruker SHELXTL'
_computing_structure_refinement 'SHELXL-97 (Sheldrick, 1997)'
_computing_structure_solution 'SHELXS-97 (Sheldrick, 1990)'
_diffrn_ambient_temperature 293(2)
_diffrn_measured_fraction_theta_full 0.934
_diffrn_measured_fraction_theta_max 0.934
_diffrn_measurement_device_type 'CCD area detector'
_diffrn_measurement_method 'phi and omega scans'
_diffrn_radiation_monochromator graphite
_diffrn_radiation_source 'fine-focus sealed tube'
_diffrn_radiation_type MoK\a
_diffrn_radiation_wavelength 0.71073
_diffrn_reflns_av_R_equivalents 0.0822
_diffrn_reflns_av_sigmaI/netI 0.1119
_diffrn_reflns_limit_h_max 5
_diffrn_reflns_limit_h_min -10
_diffrn_reflns_limit_k_max 19
_diffrn_reflns_limit_k_min -21
_diffrn_reflns_limit_l_max 12
_diffrn_reflns_limit_l_min -7
_diffrn_reflns_number 7279
_diffrn_reflns_theta_full 26.37
_diffrn_reflns_theta_max 26.37
_diffrn_reflns_theta_min 2.34
_exptl_absorpt_coefficient_mu 1.791
_exptl_absorpt_correction_T_max 1.000000
_exptl_absorpt_correction_T_min 0.664594
_exptl_absorpt_correction_type multi-scan
_exptl_absorpt_process_details SADABS
_exptl_crystal_colour Colorless
_exptl_crystal_density_diffrn 1.761
_exptl_crystal_density_method 'not measured'
_exptl_crystal_description Block
_exptl_crystal_F_000 808
_exptl_crystal_size_max 0.32
_exptl_crystal_size_mid 0.26
_exptl_crystal_size_min 0.20
_refine_diff_density_max 0.520
_refine_diff_density_min -0.508
_refine_diff_density_rms 0.108
_refine_ls_extinction_coef 0.0009(3)
_refine_ls_extinction_expression Fc^*^=kFc[1+0.001xFc^2^\l^3^/sin(2\q)]^-1/4^
_refine_ls_extinction_method SHELXL
_refine_ls_goodness_of_fit_ref 1.005
_refine_ls_hydrogen_treatment mixed
_refine_ls_matrix_type full
_refine_ls_number_parameters 161
_refine_ls_number_reflns 2876
_refine_ls_number_restraints 0
_refine_ls_restrained_S_all 1.005
_refine_ls_R_factor_all 0.1474
_refine_ls_R_factor_gt 0.0609
_refine_ls_shift/su_max 0.001
_refine_ls_shift/su_mean 0.000
_refine_ls_structure_factor_coef Fsqd
_refine_ls_weighting_details 'calc w=1/[\s^2^(Fo^2^)+(0.0452P)^2^+0.0000P] where P=(Fo^2^+2Fc^2^)/3'
_refine_ls_weighting_scheme calc
_refine_ls_wR_factor_gt 0.1044
_refine_ls_wR_factor_ref 0.1271
_reflns_number_gt 1454
_reflns_number_total 2876
_reflns_threshold_expression >2sigma(I)
_cod_data_source_file cg034092qsi20030606_112553.cif
_cod_data_source_block 021128a
_cod_depositor_comments
;
The following automatic conversions were performed:

'_symmetry_cell_setting' value 'Monoclinic' changed to 'monoclinic'
according to /home/saulius/struct/CIF-dictionaries/cif_core.dic
dictionary named 'cif_core.dic' version 2.4.1 from
2010-06-29.

'_exptl_absorpt_correction_type' value 'MULTI-SCAN'
changed to 'multi-scan' according to
/home/saulius/struct/CIF-dictionaries/cif_core.dic dictionary named
'cif_core.dic' version 2.4.1 from 2010-06-29.

Automatic conversion script
Id: cif_fix_values 1715 2011-07-08 13:25:40Z adriana 
;
_cod_original_cell_volume 1507.2(14)
_cod_original_sg_symbol_H-M P2(1)/c
_cod_database_code 4505755

loop_
_symmetry_equiv_pos_as_xyz
'x, y, z'
'-x, y+1/2, -z+1/2'
'-x, -y, -z'
'x, -y-1/2, z-1/2'

loop_
_atom_site_label
_atom_site_type_symbol
_atom_site_fract_x
_atom_site_fract_y
_atom_site_fract_z
_atom_site_U_iso_or_equiv
_atom_site_adp_type
_atom_site_occupancy
_atom_site_symmetry_multiplicity
_atom_site_calc_flag
_atom_site_refinement_flags
Ag1 Ag 0.52310(7) 0.80466(4) 0.50589(6) 0.0665(3) Uani 1 1 d .
S1 S 0.4124(2) 0.72556(11) 0.67053(17) 0.0468(5) Uani 1 1 d .
S2 S 0.5497(2) 0.59722(11) 0.84111(17) 0.0457(5) Uani 1 1 d .
C1 C 0.5537(8) 0.6513(5) 0.6881(6) 0.058(2) Uani 1 1 d .
H1A H 0.6545 0.6743 0.6875 0.070 Uiso 1 1 calc R
H1B H 0.5363 0.6163 0.6121 0.070 Uiso 1 1 calc R
C2 C 0.2343(8) 0.6799(4) 0.5915(7) 0.051(2) Uani 1 1 d .
C3 C 0.2550(11) 0.6471(6) 0.4572(8) 0.108(4) Uani 1 1 d .
H3A H 0.1572 0.6314 0.4121 0.162 Uiso 1 1 calc R
H3B H 0.3222 0.6032 0.4685 0.162 Uiso 1 1 calc R
H3C H 0.2989 0.6858 0.4045 0.162 Uiso 1 1 calc R
C4 C 0.1248(10) 0.7455(6) 0.5747(11) 0.114(4) Uani 1 1 d .
H4A H 0.0275 0.7276 0.5319 0.171 Uiso 1 1 calc R
H4B H 0.1639 0.7848 0.5202 0.171 Uiso 1 1 calc R
H4C H 0.1120 0.7668 0.6612 0.171 Uiso 1 1 calc R
C5 C 0.1829(9) 0.6197(5) 0.6816(9) 0.092(3) Uani 1 1 d .
H5A H 0.1702 0.6423 0.7670 0.137 Uiso 1 1 calc R
H5B H 0.2583 0.5792 0.6940 0.137 Uiso 1 1 calc R
H5C H 0.0867 0.5984 0.6422 0.137 Uiso 1 1 calc R
C6 C 0.7443(7) 0.5572(4) 0.8707(7) 0.048(2) Uani 1 1 d .
C7 C 0.8588(8) 0.6204(5) 0.9060(8) 0.066(2) Uani 1 1 d .
H7A H 0.9599 0.5985 0.9216 0.099 Uiso 1 1 calc R
H7B H 0.8355 0.6464 0.9857 0.099 Uiso 1 1 calc R
H7C H 0.8545 0.6568 0.8333 0.099 Uiso 1 1 calc R
C8 C 0.7759(11) 0.5147(5) 0.7469(10) 0.100(3) Uani 1 1 d .
H8A H 0.7839 0.5511 0.6756 0.150 Uiso 1 1 calc R
H8B H 0.6935 0.4792 0.7205 0.150 Uiso 1 1 calc R
H8C H 0.8704 0.4865 0.7650 0.150 Uiso 1 1 calc R
C9 C 0.7387(10) 0.5042(5) 0.9898(10) 0.090(3) Uani 1 1 d .
H9A H 0.8384 0.4819 1.0146 0.134 Uiso 1 1 calc R
H9B H 0.6655 0.4636 0.9664 0.134 Uiso 1 1 calc R
H9C H 0.7089 0.5332 1.0640 0.134 Uiso 1 1 calc R
Cl1 Cl 0.7301(3) 0.64112(14) 0.3367(2) 0.0651(6) Uani 1 1 d .
O1 O 0.7121(8) 0.6954(4) 0.4354(6) 0.107(2) Uani 1 1 d .
O2 O 0.6023(10) 0.5986(5) 0.3087(11) 0.186(4) Uani 1 1 d .
O3 O 0.8557(8) 0.5974(4) 0.3695(8) 0.135(3) Uani 1 1 d .
O4 O 0.7512(9) 0.6848(5) 0.2201(7) 0.140(3) Uani 1 1 d .

loop_
_atom_site_aniso_label
_atom_site_aniso_U_11
_atom_site_aniso_U_22
_atom_site_aniso_U_33
_atom_site_aniso_U_23
_atom_site_aniso_U_13
_atom_site_aniso_U_12
Ag1 0.0692(5) 0.0745(5) 0.0570(4) 0.0135(4) 0.0121(3) -0.0133(4)
S1 0.0436(11) 0.0603(13) 0.0363(11) -0.0003(9) 0.0034(9) -0.0035(9)
S2 0.0377(11) 0.0541(13) 0.0460(11) 0.0013(9) 0.0073(9) -0.0010(9)
C1 0.047(5) 0.091(6) 0.036(4) 0.008(4) 0.007(4) 0.013(4)
C2 0.034(4) 0.063(6) 0.052(5) -0.003(4) -0.007(4) -0.005(4)
C3 0.090(7) 0.164(11) 0.072(7) -0.056(7) 0.017(6) -0.042(7)
C4 0.065(7) 0.078(8) 0.186(11) 0.005(7) -0.035(7) 0.013(6)
C5 0.053(6) 0.114(8) 0.104(7) 0.041(6) -0.007(5) -0.029(6)
C6 0.033(4) 0.054(5) 0.059(5) 0.009(4) 0.007(4) 0.009(4)
C7 0.028(4) 0.078(6) 0.091(6) 0.000(5) 0.006(4) 0.001(4)
C8 0.083(7) 0.097(9) 0.122(9) -0.034(6) 0.023(6) 0.026(6)
C9 0.077(7) 0.080(7) 0.114(8) 0.048(6) 0.020(6) 0.024(5)
Cl1 0.0557(15) 0.0715(17) 0.0665(16) -0.0106(13) 0.0002(11) 0.0106(13)
O1 0.137(6) 0.096(5) 0.093(5) -0.024(4) 0.041(4) 0.008(4)
O2 0.094(6) 0.136(8) 0.323(13) -0.085(8) 0.000(7) -0.032(6)
O3 0.106(6) 0.098(6) 0.187(7) -0.015(5) -0.041(5) 0.053(5)
O4 0.163(8) 0.198(9) 0.065(5) 0.011(5) 0.033(5) 0.041(6)

loop_
_atom_type_symbol
_atom_type_description
_atom_type_scat_dispersion_real
_atom_type_scat_dispersion_imag
_atom_type_scat_source
C C 0.0033 0.0016 'International Tables Vol C Tables 4.2.6.8 and 6.1.1.4'
H H 0.0000 0.0000 'International Tables Vol C Tables 4.2.6.8 and 6.1.1.4'
O O 0.0106 0.0060 'International Tables Vol C Tables 4.2.6.8 and 6.1.1.4'
S S 0.1246 0.1234 'International Tables Vol C Tables 4.2.6.8 and 6.1.1.4'
Cl Cl 0.1484 0.1585 'International Tables Vol C Tables 4.2.6.8 and 6.1.1.4'
Ag Ag -0.8971 1.1015 'International Tables Vol C Tables 4.2.6.8 and 6.1.1.4'

loop_
_geom_angle_atom_site_label_1
_geom_angle_atom_site_label_2
_geom_angle_atom_site_label_3
_geom_angle
_geom_angle_site_symmetry_1
_geom_angle_site_symmetry_3
S2 Ag1 S1 160.78(7) 4_575 .
C1 S1 C2 106.3(4) . .
C1 S1 Ag1 98.1(2) . .
C2 S1 Ag1 109.6(2) . .
C1 S2 C6 102.7(3) . .
C1 S2 Ag1 103.6(3) . 4_576
C6 S2 Ag1 108.7(3) . 4_576
S1 C1 S2 112.0(3) . .
S1 C1 H1A 109.2 . .
S2 C1 H1A 109.2 . .
S1 C1 H1B 109.2 . .
S2 C1 H1B 109.2 . .
H1A C1 H1B 107.9 . .
C4 C2 C5 111.4(7) . .
C4 C2 C3 109.6(8) . .
C5 C2 C3 111.3(8) . .
C4 C2 S1 103.1(6) . .
C5 C2 S1 110.0(5) . .
C3 C2 S1 111.2(5) . .
C2 C3 H3A 109.5 . .
C2 C3 H3B 109.5 . .
H3A C3 H3B 109.5 . .
C2 C3 H3C 109.5 . .
H3A C3 H3C 109.5 . .
H3B C3 H3C 109.5 . .
C2 C4 H4A 109.5 . .
C2 C4 H4B 109.5 . .
H4A C4 H4B 109.5 . .
C2 C4 H4C 109.5 . .
H4A C4 H4C 109.5 . .
H4B C4 H4C 109.5 . .
C2 C5 H5A 109.5 . .
C2 C5 H5B 109.5 . .
H5A C5 H5B 109.5 . .
C2 C5 H5C 109.5 . .
H5A C5 H5C 109.5 . .
H5B C5 H5C 109.5 . .
C7 C6 C8 111.6(6) . .
C7 C6 C9 109.8(7) . .
C8 C6 C9 112.6(7) . .
C7 C6 S2 110.5(5) . .
C8 C6 S2 108.2(6) . .
C9 C6 S2 103.8(5) . .
C6 C7 H7A 109.5 . .
C6 C7 H7B 109.5 . .
H7A C7 H7B 109.5 . .
C6 C7 H7C 109.5 . .
H7A C7 H7C 109.5 . .
H7B C7 H7C 109.5 . .
C6 C8 H8A 109.5 . .
C6 C8 H8B 109.5 . .
H8A C8 H8B 109.5 . .
C6 C8 H8C 109.5 . .
H8A C8 H8C 109.5 . .
H8B C8 H8C 109.5 . .
C6 C9 H9A 109.5 . .
C6 C9 H9B 109.5 . .
H9A C9 H9B 109.5 . .
C6 C9 H9C 109.5 . .
H9A C9 H9C 109.5 . .
H9B C9 H9C 109.5 . .
O2 Cl1 O3 112.6(6) . .
O2 Cl1 O1 110.8(5) . .
O3 Cl1 O1 111.4(5) . .
O2 Cl1 O4 107.9(6) . .
O3 Cl1 O4 108.4(5) . .
O1 Cl1 O4 105.4(5) . .

loop_
_geom_bond_atom_site_label_1
_geom_bond_atom_site_label_2
_geom_bond_distance
_geom_bond_site_symmetry_2
Ag1 S2 2.397(2) 4_575
Ag1 S1 2.432(2) .
S1 C1 1.777(7) .
S1 C2 1.842(7) .
S2 C1 1.799(7) .
S2 C6 1.832(7) .
S2 Ag1 2.397(2) 4_576
C1 H1A 0.9700 .
C1 H1B 0.9700 .
C2 C4 1.482(11) .
C2 C5 1.483(10) .
C2 C3 1.492(10) .
C3 H3A 0.9600 .
C3 H3B 0.9600 .
C3 H3C 0.9600 .
C4 H4A 0.9600 .
C4 H4B 0.9600 .
C4 H4C 0.9600 .
C5 H5A 0.9600 .
C5 H5B 0.9600 .
C5 H5C 0.9600 .
C6 C7 1.496(10) .
C6 C8 1.497(11) .
C6 C9 1.510(10) .
C7 H7A 0.9600 .
C7 H7B 0.9600 .
C7 H7C 0.9600 .
C8 H8A 0.9600 .
C8 H8B 0.9600 .
C8 H8C 0.9600 .
C9 H9A 0.9600 .
C9 H9B 0.9600 .
C9 H9C 0.9600 .
Cl1 O2 1.341(8) .
Cl1 O3 1.343(6) .
Cl1 O1 1.386(6) .
Cl1 O4 1.422(7) .

loop_
_geom_torsion_atom_site_label_1
_geom_torsion_atom_site_label_2
_geom_torsion_atom_site_label_3
_geom_torsion_atom_site_label_4
_geom_torsion
_geom_torsion_site_symmetry_1
S2 Ag1 S1 C1 168.8(3) 4_575
S2 Ag1 S1 C2 58.3(3) 4_575
C2 S1 C1 S2 -86.0(5) .
Ag1 S1 C1 S2 160.8(4) .
C6 S2 C1 S1 -156.7(4) .
Ag1 S2 C1 S1 -43.5(4) 4_576
C1 S1 C2 C4 -177.6(6) .
Ag1 S1 C2 C4 -72.5(6) .
C1 S1 C2 C5 63.5(6) .
Ag1 S1 C2 C5 168.6(5) .
C1 S1 C2 C3 -60.2(7) .
Ag1 S1 C2 C3 44.9(7) .
C1 S2 C6 C7 68.5(6) .
Ag1 S2 C6 C7 -40.8(5) 4_576
C1 S2 C6 C8 -53.9(6) .
Ag1 S2 C6 C8 -163.2(5) 4_576
C1 S2 C6 C9 -173.8(6) .
Ag1 S2 C6 C9 77.0(6) 4_576
